data_2231234
loop_
_publ_author_name
'Yuan, Hong-Yan'
'Jiang, Mei-Xiang'
'Feng, Yun-Long'

_publ_section_title
;
 <i>catena</i>-Poly[[tetraaquamanganese(II)]-\m-5-carboxylato-1-carboxylatomethyl-2-oxidopyridinium-\k^2^<i>O</i>^5^:<i>O</i>^1^]
;
_journal_coeditor_code NG5191
_journal_issue 8
_journal_name_full 'Acta Crystallographica Section E'
_journal_page_first m1036
_journal_paper_doi 10.1107/S1600536811025967
_journal_volume 67
_journal_year 2011
_chemical_formula_iupac '[Mn (C8 H5 N O5) (H2 O)4]'
_chemical_formula_moiety 'C8 H13 Mn N O9'
_chemical_formula_sum 'C8 H13 Mn N O9'
_chemical_formula_weight 322.13
_chemical_name_systematic
;
<i>catena</i>-Poly[[tetraaquamanganese(II)]-\m-5-carboxylato-
1-carboxylatomethyl-2-oxidopyridinium-\k^2^<i>O</i>^5^:<i>O</i>^1^]
;
_space_group_IT_number 14
_symmetry_cell_setting monoclinic
_symmetry_space_group_name_Hall '-P 2yn'
_symmetry_space_group_name_H-M 'P 1 21/n 1'
_atom_sites_solution_hydrogens geom
_atom_sites_solution_primary direct
_atom_sites_solution_secondary difmap
_audit_creation_method SHELXL-97
_cell_angle_alpha 90.00
_cell_angle_beta 99.182(2)
_cell_angle_gamma 90.00
_cell_formula_units_Z 4
_cell_length_a 5.1537(2)
_cell_length_b 21.2008(9)
_cell_length_c 10.9727(4)
_cell_measurement_reflns_used 4396
_cell_measurement_temperature 293(2)
_cell_measurement_theta_max 27.39
_cell_measurement_theta_min 2.11
_cell_volume 1183.54(8)
_computing_cell_refinement 'SAINT (Bruker, 2006)'
_computing_data_collection 'APEX2 (Bruker, 2006)'
_computing_data_reduction 'SAINT (Bruker, 2006)'
_computing_molecular_graphics 'SHELXTL (Sheldrick, 2008)'
_computing_publication_material 'SHELXTL (Sheldrick, 2008)'
_computing_structure_refinement 'SHELXL97 (Sheldrick, 2008)'
_computing_structure_solution 'SHELXS97 (Sheldrick 2008)'
_diffrn_ambient_temperature 293(2)
_diffrn_measured_fraction_theta_full 0.993
_diffrn_measured_fraction_theta_max 0.993
_diffrn_measurement_device_type 'Bruker APEXII area-detector'
_diffrn_measurement_method '\w scans'
_diffrn_radiation_monochromator graphite
_diffrn_radiation_source 'fine-focus sealed tube'
_diffrn_radiation_type MoK\a
_diffrn_radiation_wavelength 0.71073
_diffrn_reflns_av_R_equivalents 0.0750
_diffrn_reflns_av_sigmaI/netI 0.0441
_diffrn_reflns_limit_h_max 5
_diffrn_reflns_limit_h_min -6
_diffrn_reflns_limit_k_max 27
_diffrn_reflns_limit_k_min -27
_diffrn_reflns_limit_l_max 14
_diffrn_reflns_limit_l_min -14
_diffrn_reflns_number 11341
_diffrn_reflns_theta_full 27.39
_diffrn_reflns_theta_max 27.39
_diffrn_reflns_theta_min 2.11
_exptl_absorpt_coefficient_mu 1.160
_exptl_absorpt_correction_T_max 0.858
_exptl_absorpt_correction_T_min 0.787
_exptl_absorpt_correction_type multi-scan
_exptl_absorpt_process_details '(SADABS; Sheldrick, 1996)'
_exptl_crystal_colour colourless
_exptl_crystal_density_diffrn 1.808
_exptl_crystal_density_method 'not measured'
_exptl_crystal_description block
_exptl_crystal_F_000 660
_exptl_crystal_size_max 0.207
_exptl_crystal_size_mid 0.182
_exptl_crystal_size_min 0.132
_refine_diff_density_max 0.345
_refine_diff_density_min -0.318
_refine_ls_extinction_method none
_refine_ls_goodness_of_fit_ref 1.032
_refine_ls_hydrogen_treatment mixed
_refine_ls_matrix_type full
_refine_ls_number_parameters 196
_refine_ls_number_reflns 2680
_refine_ls_number_restraints 12
_refine_ls_restrained_S_all 1.033
_refine_ls_R_factor_gt 0.0289
_refine_ls_shift/su_max 0.001
_refine_ls_shift/su_mean 0.000
_refine_ls_structure_factor_coef Fsqd
_refine_ls_weighting_details 'calc w=1/[\s^2^(Fo^2^)+(0.0353P)^2^+0.0000P] where P=(Fo^2^+2Fc^2^)/3'
_refine_ls_weighting_scheme calc
_refine_ls_wR_factor_gt 0.0719
_refine_ls_wR_factor_ref 0.0754
_reflns_number_gt 2217
_reflns_number_total 2680
_reflns_threshold_expression I>2sigma(I)
_cod_data_source_file ng5191.cif
_cod_data_source_block I
_cod_original_sg_symbol_H-M 'P 21/n'
_cod_database_code 2231234
_cod_database_fobs_code 2231234

loop_
_symmetry_equiv_pos_as_xyz
'x, y, z'
'-x+1/2, y+1/2, -z+1/2'
'-x, -y, -z'
'x-1/2, -y-1/2, z-1/2'

loop_
_atom_site_type_symbol
_atom_site_label
_atom_site_fract_x
_atom_site_fract_y
_atom_site_fract_z
_atom_site_U_iso_or_equiv
_atom_site_adp_type
_atom_site_calc_flag
_atom_site_refinement_flags
_atom_site_occupancy
_atom_site_symmetry_multiplicity
Mn Mn1 0.82965(5) 0.166986(13) 0.24426(2) 0.02401(10) Uani d . 1 1
O O1W 0.9758(3) 0.21539(7) 0.08980(12) 0.0362(3) Uani d D 1 1
H H1WA 1.082(4) 0.1969(8) 0.0482(18) 0.043 Uiso d D 1 1
H H1WB 1.035(4) 0.2513(6) 0.1101(19) 0.043 Uiso d D 1 1
O O1 0.5110(2) 0.12706(7) 1.11849(10) 0.0319(3) Uani d . 1 1
O O2 0.2636(3) 0.15549(6) 0.94224(11) 0.0339(3) Uani d . 1 1
O O2W 1.0809(3) 0.08634(6) 0.22875(13) 0.0349(3) Uani d D 1 1
H H2WA 1.016(4) 0.0515(7) 0.2020(19) 0.042 Uiso d D 1 1
H H2WB 1.223(3) 0.0930(9) 0.2031(19) 0.042 Uiso d D 1 1
O O3 0.2033(3) 0.01801(6) 0.84321(11) 0.0344(3) Uani d . 1 1
O O3W 0.6083(3) 0.25579(6) 0.26185(11) 0.0338(3) Uani d D 1 1
H H3WA 0.541(4) 0.2760(8) 0.1977(11) 0.041 Uiso d D 1 1
H H3WB 0.695(4) 0.2819(7) 0.3121(13) 0.041 Uiso d D 1 1
O O4W 1.1443(3) 0.21688(8) 0.36280(12) 0.0450(4) Uani d D 1 1
H H4WA 1.298(2) 0.2228(12) 0.3515(18) 0.054 Uiso d D 1 1
H H4WB 1.130(4) 0.2130(12) 0.4374(11) 0.054 Uiso d D 1 1
O O4 0.6810(3) 0.12960(7) 0.39922(10) 0.0380(3) Uani d . 1 1
O O5 0.8922(3) 0.18553(7) 0.55471(11) 0.0458(4) Uani d . 1 1
N N1 0.5354(3) 0.08088(7) 0.80195(11) 0.0235(3) Uani d . 1 1
C C1 0.6287(4) 0.08637(9) 0.93507(14) 0.0259(4) Uani d . 1 1
H H1A 0.8038 0.1044 0.9478 0.031 Uiso calc R 1 1
H H1B 0.6408 0.0445 0.9712 0.031 Uiso calc R 1 1
C C2 0.4524(3) 0.12667(8) 1.00127(14) 0.0234(4) Uani d . 1 1
C C3 0.3169(4) 0.04332(8) 0.76408(15) 0.0255(4) Uani d . 1 1
C C4 0.2408(4) 0.03795(9) 0.63301(16) 0.0329(4) Uani d . 1 1
H H4A 0.0989 0.0124 0.6020 0.039 Uiso calc R 1 1
C C5 0.3701(4) 0.06907(9) 0.55330(15) 0.0306(4) Uani d . 1 1
H H5A 0.3164 0.0644 0.4688 0.037 Uiso calc R 1 1
C C6 0.5855(3) 0.10852(8) 0.59683(14) 0.0247(4) Uani d . 1 1
C C7 0.6617(3) 0.11259(8) 0.72141(14) 0.0246(4) Uani d . 1 1
H H7A 0.8047 0.1379 0.7521 0.029 Uiso calc R 1 1
C C8 0.7325(4) 0.14390(8) 0.51148(14) 0.0258(4) Uani d . 1 1

loop_
_atom_site_aniso_label
_atom_site_aniso_U_11
_atom_site_aniso_U_22
_atom_site_aniso_U_33
_atom_site_aniso_U_12
_atom_site_aniso_U_13
_atom_site_aniso_U_23
Mn1 0.02227(17) 0.03188(17) 0.01840(14) -0.00270(11) 0.00482(10) -0.00096(10)
O1W 0.0419(9) 0.0354(7) 0.0353(7) -0.0012(6) 0.0186(6) 0.0025(6)
O1 0.0263(7) 0.0522(8) 0.0173(5) -0.0076(6) 0.0043(5) -0.0044(5)
O2 0.0372(8) 0.0405(8) 0.0242(6) 0.0071(6) 0.0057(5) 0.0040(5)
O2W 0.0281(7) 0.0323(7) 0.0465(8) -0.0056(6) 0.0126(6) -0.0034(6)
O3 0.0410(8) 0.0357(7) 0.0280(6) -0.0135(6) 0.0101(6) 0.0031(5)
O3W 0.0362(8) 0.0342(7) 0.0290(6) 0.0054(6) -0.0006(6) -0.0050(5)
O4W 0.0301(8) 0.0731(11) 0.0328(7) -0.0181(8) 0.0082(6) -0.0135(7)
O4 0.0428(9) 0.0544(9) 0.0186(6) -0.0152(7) 0.0104(5) -0.0008(6)
O5 0.0661(11) 0.0483(9) 0.0249(6) -0.0263(8) 0.0134(7) -0.0039(6)
N1 0.0253(8) 0.0301(8) 0.0154(6) -0.0033(6) 0.0045(5) 0.0001(5)
C1 0.0252(9) 0.0365(10) 0.0157(7) -0.0036(7) 0.0025(6) 0.0026(6)
C2 0.0234(9) 0.0283(9) 0.0188(7) -0.0087(7) 0.0040(6) -0.0001(6)
C3 0.0284(10) 0.0255(9) 0.0233(8) -0.0018(7) 0.0059(7) 0.0002(6)
C4 0.0357(11) 0.0380(11) 0.0245(8) -0.0119(9) 0.0037(7) -0.0043(7)
C5 0.0340(11) 0.0392(10) 0.0183(7) -0.0023(8) 0.0031(7) -0.0028(7)
C6 0.0279(10) 0.0274(9) 0.0198(7) 0.0021(7) 0.0073(7) 0.0009(6)
C7 0.0242(9) 0.0288(9) 0.0218(7) -0.0032(7) 0.0071(7) 0.0004(7)
C8 0.0304(10) 0.0289(9) 0.0194(7) 0.0041(8) 0.0072(7) 0.0028(7)

loop_
_atom_type_symbol
_atom_type_description
_atom_type_scat_dispersion_real
_atom_type_scat_dispersion_imag
_atom_type_scat_source
C C 0.0033 0.0016 'International Tables Vol C Tables 4.2.6.8 and 6.1.1.4'
H H 0.0000 0.0000 'International Tables Vol C Tables 4.2.6.8 and 6.1.1.4'
N N 0.0061 0.0033 'International Tables Vol C Tables 4.2.6.8 and 6.1.1.4'
O O 0.0106 0.0060 'International Tables Vol C Tables 4.2.6.8 and 6.1.1.4'
Mn Mn 0.3368 0.7283 'International Tables Vol C Tables 4.2.6.8 and 6.1.1.4'

loop_
_geom_angle_atom_site_label_1
_geom_angle_atom_site_label_2
_geom_angle_atom_site_label_3
_geom_angle_site_symmetry_1
_geom_angle_site_symmetry_3
_geom_angle
O4 Mn1 O1 . 1_554 91.77(5)
O4 Mn1 O2W . . 93.71(5)
O1 Mn1 O2W 1_554 . 92.51(5)
O4 Mn1 O4W . . 91.85(5)
O1 Mn1 O4W 1_554 . 174.12(6)
O2W Mn1 O4W . . 91.88(6)
O4 Mn1 O1W . . 174.26(5)
O1 Mn1 O1W 1_554 . 90.54(5)
O2W Mn1 O1W . . 91.44(5)
O4W Mn1 O1W . . 85.44(5)
O4 Mn1 O3W . . 89.48(5)
O1 Mn1 O3W 1_554 . 92.25(5)
O2W Mn1 O3W . . 174.18(5)
O4W Mn1 O3W . . 83.15(6)
O1W Mn1 O3W . . 85.18(5)
Mn1 O1W H1WA . . 121.2(14)
Mn1 O1W H1WB . . 111.9(14)
H1WA O1W H1WB . . 108.4(14)
C2 O1 Mn1 . 1_556 133.39(11)
Mn1 O2W H2WA . . 120.7(14)
Mn1 O2W H2WB . . 117.2(14)
H2WA O2W H2WB . . 110.4(14)
Mn1 O3W H3WA . . 120.1(13)
Mn1 O3W H3WB . . 112.5(14)
H3WA O3W H3WB . . 108.1(13)
Mn1 O4W H4WA . . 128.3(15)
Mn1 O4W H4WB . . 111.3(15)
H4WA O4W H4WB . . 113.2(15)
C8 O4 Mn1 . . 130.38(12)
C7 N1 C3 . . 122.70(14)
C7 N1 C1 . . 119.59(14)
C3 N1 C1 . . 117.71(13)
N1 C1 C2 . . 113.31(14)
N1 C1 H1A . . 108.9
C2 C1 H1A . . 108.9
N1 C1 H1B . . 108.9
C2 C1 H1B . . 108.9
H1A C1 H1B . . 107.7
O2 C2 O1 . . 124.35(16)
O2 C2 C1 . . 120.54(14)
O1 C2 C1 . . 115.09(15)
O3 C3 N1 . . 119.24(15)
O3 C3 C4 . . 125.59(17)
N1 C3 C4 . . 115.16(14)
C5 C4 C3 . . 121.71(17)
C5 C4 H4A . . 119.1
C3 C4 H4A . . 119.1
C4 C5 C6 . . 120.82(16)
C4 C5 H5A . . 119.6
C6 C5 H5A . . 119.6
C7 C6 C5 . . 117.54(15)
C7 C6 C8 . . 120.12(16)
C5 C6 C8 . . 122.32(14)
N1 C7 C6 . . 122.01(16)
N1 C7 H7A . . 119.0
C6 C7 H7A . . 119.0
O5 C8 O4 . . 124.56(15)
O5 C8 C6 . . 119.06(14)
O4 C8 C6 . . 116.37(16)

loop_
_geom_bond_atom_site_label_1
_geom_bond_atom_site_label_2
_geom_bond_site_symmetry_2
_geom_bond_distance
Mn1 O4 . 2.1265(12)
Mn1 O1 1_554 2.1435(12)
Mn1 O2W . 2.1676(14)
Mn1 O4W . 2.1833(14)
Mn1 O1W . 2.2136(12)
Mn1 O3W . 2.2258(13)
O1W H1WA . 0.862(9)
O1W H1WB . 0.838(9)
O1 C2 . 1.2734(18)
O1 Mn1 1_556 2.1435(12)
O2 C2 . 1.240(2)
O2W H2WA . 0.844(9)
O2W H2WB . 0.837(9)
O3 C3 . 1.2438(19)
O3W H3WA . 0.849(9)
O3W H3WB . 0.854(9)
O4W H4WA . 0.830(9)
O4W H4WB . 0.837(9)
O4 C8 . 1.255(2)
O5 C8 . 1.248(2)
N1 C7 . 1.357(2)
N1 C3 . 1.387(2)
N1 C1 . 1.468(2)
C1 C2 . 1.515(2)
C1 H1A . 0.9700
C1 H1B . 0.9700
C3 C4 . 1.434(2)
C4 C5 . 1.353(2)
C4 H4A . 0.9300
C5 C6 . 1.411(3)
C5 H5A . 0.9300
C6 C7 . 1.363(2)
C6 C8 . 1.497(2)
C7 H7A . 0.9300

loop_
_geom_hbond_atom_site_label_D
_geom_hbond_atom_site_label_H
_geom_hbond_atom_site_label_A
_geom_hbond_site_symmetry_A
_geom_hbond_distance_DH
_geom_hbond_distance_HA
_geom_hbond_distance_DA
_geom_hbond_angle_DHA
O1W H1WA O2 1_654 0.862(9) 1.828(9) 2.6833(18) 171(2)
O1W H1WA O1 1_654 0.862(9) 2.669(18) 3.307(2) 131.8(18)
O1W H1WB O5 4_665 0.838(9) 2.430(16) 3.071(2) 134.0(16)
O2W H2WA O3 3_656 0.844(9) 1.875(9) 2.7006(19) 165.4(19)
O2W H2WB O1 1_654 0.837(9) 2.007(10) 2.8249(18) 165(2)
O3W H3WA O5 4_565 0.849(9) 1.826(9) 2.6733(18) 176.2(18)
O3W H3WB O2 4_665 0.854(9) 1.941(12) 2.7550(18) 159(2)
O4W H4WA O3W 1_655 0.830(9) 2.125(11) 2.911(2) 158(2)
O4W H4WB O5 . 0.837(9) 2.001(13) 2.7270(18) 145(2)

loop_
_geom_torsion_atom_site_label_1
_geom_torsion_atom_site_label_2
_geom_torsion_atom_site_label_3
_geom_torsion_atom_site_label_4
_geom_torsion_site_symmetry_1
_geom_torsion
O1 Mn1 O4 C8 1_554 -162.88(17)
O2W Mn1 O4 C8 . 104.49(17)
O4W Mn1 O4 C8 . 12.48(17)
O1W Mn1 O4 C8 . -49.3(6)
O3W Mn1 O4 C8 . -70.65(17)
C7 N1 C1 C2 . 106.33(17)
C3 N1 C1 C2 . -73.06(19)
Mn1 O1 C2 O2 1_556 -110.55(19)
Mn1 O1 C2 C1 1_556 70.8(2)
N1 C1 C2 O2 . -5.9(2)
N1 C1 C2 O1 . 172.80(14)
C7 N1 C3 O3 . -176.60(16)
C1 N1 C3 O3 . 2.8(2)
C7 N1 C3 C4 . 2.8(2)
C1 N1 C3 C4 . -177.83(16)
O3 C3 C4 C5 . 177.48(19)
N1 C3 C4 C5 . -1.9(3)
C3 C4 C5 C6 . -0.3(3)
C4 C5 C6 C7 . 1.7(3)
C4 C5 C6 C8 . -179.72(17)
C3 N1 C7 C6 . -1.5(3)
C1 N1 C7 C6 . 179.13(16)
C5 C6 C7 N1 . -0.8(3)
C8 C6 C7 N1 . -179.43(15)
Mn1 O4 C8 O5 . -0.2(3)
Mn1 O4 C8 C6 . 178.69(12)
C7 C6 C8 O5 . -12.9(3)
C5 C6 C8 O5 . 168.55(18)
C7 C6 C8 O4 . 168.11(17)
C5 C6 C8 O4 . -10.4(3)
